data_4038497
loop_
_publ_author_name
'Brahmachari, Goutam'
'Nayek, Nayana'
'Karmakar, Indrajit'
'Nurjamal, Khondekar'
'Chandra, Swapan K.'
'Bhowmick, Anindita'

_publ_section_title
;
 A Series of Functionalized
 5-(2-Arylimidazo[1,2-a]pyridin-3-yl)pyrimidine-2,4(1H,3H)-diones: A
 Water-Mediated Three-Component Catalyst-Free Protocol Revisited.
;
_journal_name_full 'The Journal of organic chemistry'
_journal_paper_doi 10.1021/acs.joc.0c00732
_journal_year 2020
_chemical_formula_sum 'C17 H18 N4 O6'
_chemical_formula_weight 374.35
_space_group_crystal_system triclinic
_space_group_IT_number 2
_space_group_name_Hall '-P 1'
_space_group_name_H-M_alt 'P -1'
_atom_sites_solution_hydrogens mixed
_audit_creation_method SHELXL-2014/7
_cell_angle_alpha 78.658(2)
_cell_angle_beta 75.050(2)
_cell_angle_gamma 77.369(2)
_cell_formula_units_Z 2
_cell_length_a 8.5683(10)
_cell_length_b 10.3368(12)
_cell_length_c 11.1001(13)
_cell_measurement_reflns_used 39732
_cell_measurement_temperature 293(2)
_cell_measurement_theta_max 29.86
_cell_measurement_theta_min 1.92
_cell_volume 916.54(19)
_computing_structure_refinement 'SHELXL-2014/7 (Sheldrick, 2014)'
_diffrn_ambient_temperature 293(2)
_diffrn_measured_fraction_theta_full 0.999
_diffrn_measured_fraction_theta_max 0.983
_diffrn_measurement_device_type 'CCD area detector'
_diffrn_measurement_method 'phi and omega scans'
_diffrn_radiation_type MoK\a
_diffrn_radiation_wavelength 0.71073
_diffrn_reflns_av_R_equivalents 0.0512
_diffrn_reflns_av_unetI/netI 0.0327
_diffrn_reflns_Laue_measured_fraction_full 0.999
_diffrn_reflns_Laue_measured_fraction_max 0.983
_diffrn_reflns_limit_h_max 11
_diffrn_reflns_limit_h_min -11
_diffrn_reflns_limit_k_max 14
_diffrn_reflns_limit_k_min -14
_diffrn_reflns_limit_l_max 15
_diffrn_reflns_limit_l_min -15
_diffrn_reflns_number 39732
_diffrn_reflns_point_group_measured_fraction_full 0.999
_diffrn_reflns_point_group_measured_fraction_max 0.983
_diffrn_reflns_theta_full 25.242
_diffrn_reflns_theta_max 29.868
_diffrn_reflns_theta_min 1.920
_exptl_absorpt_coefficient_mu 0.105
_exptl_absorpt_correction_T_max 0.7456
_exptl_absorpt_correction_T_min 0.6132
_exptl_absorpt_correction_type multi-scan
_exptl_crystal_colour white
_exptl_crystal_density_diffrn 1.356
_exptl_crystal_density_meas ?
_exptl_crystal_description prismatic
_exptl_crystal_F_000 392
_exptl_crystal_size_max 0.33
_exptl_crystal_size_mid 0.24
_exptl_crystal_size_min 0.17
_refine_diff_density_max 0.815
_refine_diff_density_min -0.329
_refine_diff_density_rms 0.084
_refine_ls_extinction_method none
_refine_ls_goodness_of_fit_ref 1.004
_refine_ls_hydrogen_treatment mixed
_refine_ls_matrix_type full
_refine_ls_number_parameters 268
_refine_ls_number_reflns 5179
_refine_ls_number_restraints 0
_refine_ls_restrained_S_all 1.004
_refine_ls_R_factor_all 0.0967
_refine_ls_R_factor_gt 0.0633
_refine_ls_shift/su_max 0.005
_refine_ls_shift/su_mean 0.001
_refine_ls_structure_factor_coef Fsqd
_refine_ls_weighting_details 'w=1/[\s^2^(Fo^2^)+(0.1000P)^2^+0.6898P] where P=(Fo^2^+2Fc^2^)/3'
_refine_ls_weighting_scheme calc
_refine_ls_wR_factor_gt 0.1627
_refine_ls_wR_factor_ref 0.2035
_reflns_Friedel_coverage 0.000
_reflns_number_gt 3649
_reflns_number_total 5179
_reflns_threshold_expression 'I > 2\s(I)'
_cod_data_source_file jo0c00732_si_002.cif
_cod_data_source_block vbchem329Repeat_0m_a_a
_cod_depositor_comments
;
The following automatic conversions were performed:

data item '_exptl_crystal_density_meas' value 'not measured' was
changed to '?' -- the value is perceived as not measured.

Automatic conversion script
Id: cif_fix_values 7556 2019-12-06 15:28:31Z antanas 
;
_cod_database_code 4038497
_shelx_shelxl_version_number 2014/7
_shelx_space_group_comment
;
The symmetry employed for this shelxl refinement is uniquely defined
by the following loop, which should always be used as a source of
symmetry information in preference to the above space-group names.
They are only intended as comments.
;

loop_
_space_group_symop_operation_xyz
'x, y, z'
'-x, -y, -z'

loop_
_atom_site_label
_atom_site_type_symbol
_atom_site_fract_x
_atom_site_fract_y
_atom_site_fract_z
_atom_site_U_iso_or_equiv
_atom_site_adp_type
_atom_site_occupancy
_atom_site_site_symmetry_order
_atom_site_calc_flag
_atom_site_refinement_flags_posn
_atom_site_refinement_flags_adp
_atom_site_refinement_flags_occupancy
_atom_site_disorder_assembly
_atom_site_disorder_group
O2 O 0.69148(16) 0.02505(16) 0.01608(14) 0.0392(4) Uani 1 1 d . . . . .
O3 O 0.18624(16) 0.17126(16) 0.24524(15) 0.0400(4) Uani 1 1 d . . . . .
O1 O 0.66287(19) 0.2460(2) 0.33621(17) 0.0547(5) Uani 1 1 d . . . . .
N1 N 0.67287(18) 0.14011(18) 0.17439(16) 0.0340(4) Uani 1 1 d . . . . .
H1 H 0.7775 0.1361 0.1540 0.041 Uiso 1 1 calc R U . . .
N4 N 0.20513(19) 0.23176(17) 0.50897(15) 0.0306(4) Uani 1 1 d . . . . .
N2 N 0.44070(17) 0.09543(16) 0.13585(15) 0.0288(4) Uani 1 1 d . . . . .
H2 H 0.3961 0.0580 0.0939 0.035 Uiso 1 1 calc R U . . .
O6 O 0.0101(2) 0.1465(2) 0.0732(2) 0.0596(5) Uani 1 1 d . . . . .
N3 N 0.1864(2) 0.43780(17) 0.53521(16) 0.0335(4) Uani 1 1 d . . . . .
H3 H 0.1588 0.5109 0.5674 0.040 Uiso 1 1 calc R U . . .
O5 O 0.0785(2) 0.6531(2) 0.6523(3) 0.0781(8) Uani 1 1 d . . . . .
C2 C 0.6065(2) 0.08396(19) 0.10408(18) 0.0280(4) Uani 1 1 d . . . . .
C3 C 0.3378(2) 0.16323(18) 0.23120(17) 0.0264(4) Uani 1 1 d . . . . .
C4 C 0.4125(2) 0.21543(18) 0.30457(17) 0.0274(4) Uani 1 1 d . . . . .
C5 C 0.3109(2) 0.29021(19) 0.40396(17) 0.0275(4) Uani 1 1 d . . . . .
C12 C 0.2960(2) 0.42004(19) 0.42162(18) 0.0294(4) Uani 1 1 d . . . . .
C1 C 0.5858(2) 0.2041(2) 0.27723(19) 0.0318(4) Uani 1 1 d . . . . .
C6 C 0.3760(2) 0.52844(19) 0.34192(19) 0.0329(4) Uani 1 1 d . . . . .
C7 C 0.1301(2) 0.3248(2) 0.58724(19) 0.0336(4) Uani 1 1 d . . . . .
C13 C 0.4091(3) 0.6286(2) 0.3942(2) 0.0393(5) Uani 1 1 d . . . . .
H13 H 0.3789 0.6277 0.4811 0.047 Uiso 1 1 calc R U . . .
C11 C 0.1715(3) 0.1038(2) 0.5372(2) 0.0407(5) Uani 1 1 d . . . . .
H11 H 0.2246 0.0407 0.4839 0.049 Uiso 1 1 calc R U . . .
C8 C 0.0157(3) 0.2923(3) 0.6989(2) 0.0473(6) Uani 1 1 d . . . . .
H8 H -0.0341 0.3547 0.7536 0.057 Uiso 1 1 calc R U . . .
C10 C 0.0596(3) 0.0712(3) 0.6441(3) 0.0530(6) Uani 1 1 d . . . . .
H10 H 0.0353 -0.0149 0.6643 0.064 Uiso 1 1 calc R U . . .
C17 C 0.4175(4) 0.5341(3) 0.2117(2) 0.0542(7) Uani 1 1 d . . . . .
H17 H 0.3932 0.4696 0.1751 0.065 Uiso 1 1 calc R U . . .
C14 C 0.4864(4) 0.7292(3) 0.3177(3) 0.0545(6) Uani 1 1 d . . . . .
H14 H 0.5086 0.7957 0.3531 0.065 Uiso 1 1 calc R U . . .
C9 C -0.0200(3) 0.1668(3) 0.7246(3) 0.0575(7) Uani 1 1 d . . . . .
H9 H -0.0983 0.1436 0.7966 0.069 Uiso 1 1 calc R U . . .
C15 C 0.5305(5) 0.7313(3) 0.1904(3) 0.0698(9) Uani 1 1 d . . . . .
H15 H 0.5851 0.7979 0.1395 0.084 Uiso 1 1 calc R U . . .
C16 C 0.4946(5) 0.6353(3) 0.1369(3) 0.0750(10) Uani 1 1 d . . . . .
H16 H 0.5225 0.6387 0.0497 0.090 Uiso 1 1 calc R U . . .
H50 H 0.154(5) 0.682(4) 0.672(3) 0.079(11) Uiso 1 1 d . . . . .
H51 H -0.010(5) 0.694(4) 0.689(3) 0.070(10) Uiso 1 1 d . . . . .
H52 H 0.083(4) 0.093(3) 0.026(3) 0.069(10) Uiso 1 1 d . . . . .
H53 H 0.070(5) 0.170(4) 0.131(4) 0.089(12) Uiso 1 1 d . . . . .
O4 O 0.8918(12) 0.4574(15) 0.9863(10) 0.385(9) Uani 1 1 d . . . . .
H57 H 0.866(5) 0.573(4) 0.916(3) 0.081(11) Uiso 1 1 d . . . . .
H58 H 0.920(2) 0.5167(18) 1.0159(18) -0.001(3) Uiso 1 1 d . . . . .

loop_
_atom_site_aniso_label
_atom_site_aniso_U_11
_atom_site_aniso_U_22
_atom_site_aniso_U_33
_atom_site_aniso_U_23
_atom_site_aniso_U_13
_atom_site_aniso_U_12
O2 0.0253(6) 0.0565(9) 0.0421(8) -0.0342(7) 0.0000(6) -0.0053(6)
O3 0.0216(6) 0.0588(10) 0.0470(9) -0.0328(7) -0.0015(6) -0.0073(6)
O1 0.0308(7) 0.0858(13) 0.0648(11) -0.0542(10) -0.0092(7) -0.0099(8)
N1 0.0186(7) 0.0498(10) 0.0401(9) -0.0287(8) -0.0025(6) -0.0050(6)
N4 0.0274(7) 0.0368(9) 0.0297(8) -0.0140(7) -0.0028(6) -0.0062(6)
N2 0.0212(7) 0.0384(9) 0.0331(8) -0.0227(7) -0.0025(6) -0.0073(6)
O6 0.0305(8) 0.0884(15) 0.0641(12) -0.0371(11) -0.0030(8) -0.0059(9)
N3 0.0308(8) 0.0379(9) 0.0334(8) -0.0219(7) -0.0018(7) -0.0011(6)
O5 0.0302(8) 0.0881(15) 0.136(2) -0.0907(16) -0.0073(11) 0.0003(9)
C2 0.0228(8) 0.0328(9) 0.0310(9) -0.0171(7) -0.0021(7) -0.0042(7)
C3 0.0226(8) 0.0297(9) 0.0296(9) -0.0159(7) -0.0021(7) -0.0042(6)
C4 0.0232(8) 0.0319(9) 0.0306(9) -0.0181(7) -0.0024(7) -0.0046(6)
C5 0.0234(8) 0.0344(9) 0.0270(8) -0.0145(7) -0.0022(7) -0.0056(7)
C12 0.0255(8) 0.0361(10) 0.0302(9) -0.0183(8) -0.0050(7) -0.0022(7)
C1 0.0249(8) 0.0405(10) 0.0354(10) -0.0223(8) -0.0047(7) -0.0051(7)
C6 0.0334(9) 0.0301(9) 0.0360(10) -0.0119(8) -0.0062(8) -0.0031(7)
C7 0.0282(9) 0.0429(11) 0.0306(9) -0.0161(8) -0.0034(7) -0.0027(8)
C13 0.0430(11) 0.0373(11) 0.0428(12) -0.0146(9) -0.0126(9) -0.0070(9)
C11 0.0440(11) 0.0379(11) 0.0425(12) -0.0112(9) -0.0068(9) -0.0109(9)
C8 0.0402(11) 0.0607(15) 0.0366(11) -0.0182(11) 0.0048(9) -0.0063(10)
C10 0.0576(15) 0.0519(14) 0.0492(14) -0.0026(11) -0.0046(12) -0.0226(12)
C17 0.0849(19) 0.0431(13) 0.0354(12) -0.0135(10) -0.0048(12) -0.0167(12)
C14 0.0642(16) 0.0381(12) 0.0688(17) -0.0093(12) -0.0222(14) -0.0149(11)
C9 0.0505(14) 0.0736(18) 0.0421(13) -0.0069(12) 0.0070(11) -0.0202(13)
C15 0.092(2) 0.0455(15) 0.0646(19) 0.0032(13) -0.0020(16) -0.0245(15)
C16 0.121(3) 0.0544(17) 0.0408(14) -0.0054(12) 0.0026(16) -0.0240(18)
O4 0.255(11) 0.495(19) 0.253(10) 0.057(11) -0.042(9) 0.136(13)

loop_
_atom_type_symbol
_atom_type_description
_atom_type_scat_dispersion_real
_atom_type_scat_dispersion_imag
_atom_type_scat_source
C C 0.0033 0.0016 'International Tables Vol C Tables 4.2.6.8 and 6.1.1.4'
H H 0.0000 0.0000 'International Tables Vol C Tables 4.2.6.8 and 6.1.1.4'
N N 0.0061 0.0033 'International Tables Vol C Tables 4.2.6.8 and 6.1.1.4'
O O 0.0106 0.0060 'International Tables Vol C Tables 4.2.6.8 and 6.1.1.4'

loop_
_geom_angle_atom_site_label_1
_geom_angle_atom_site_label_2
_geom_angle_atom_site_label_3
_geom_angle
_geom_angle_site_symmetry_1
_geom_angle_site_symmetry_3
_geom_angle_publ_flag
C2 N1 C1 125.34(15) . . ?
C2 N1 H1 117.3 . . ?
C1 N1 H1 117.3 . . ?
C7 N4 C11 121.23(18) . . ?
C7 N4 C5 109.23(16) . . ?
C11 N4 C5 129.54(17) . . ?
C2 N2 C3 124.71(14) . . ?
C2 N2 H2 117.6 . . ?
C3 N2 H2 117.6 . . ?
H52 O6 H53 106(3) . . ?
C7 N3 C12 109.76(16) . . ?
C7 N3 H3 125.1 . . ?
C12 N3 H3 125.1 . . ?
H50 O5 H51 106(3) . . ?
O2 C2 N1 122.12(16) . . ?
O2 C2 N2 121.79(16) . . ?
N1 C2 N2 116.09(15) . . ?
O3 C3 N2 117.41(15) . . ?
O3 C3 C4 125.48(16) . . ?
N2 C3 C4 117.10(15) . . ?
C3 C4 C1 120.52(15) . . ?
C3 C4 C5 119.57(15) . . ?
C1 C4 C5 119.76(15) . . ?
C12 C5 N4 105.61(16) . . ?
C12 C5 C4 131.85(18) . . ?
N4 C5 C4 122.52(16) . . ?
C5 C12 N3 107.99(17) . . ?
C5 C12 C6 129.98(17) . . ?
N3 C12 C6 122.03(16) . . ?
O1 C1 N1 118.48(17) . . ?
O1 C1 C4 125.46(17) . . ?
N1 C1 C4 116.06(15) . . ?
C17 C6 C13 118.9(2) . . ?
C17 C6 C12 120.08(18) . . ?
C13 C6 C12 121.06(18) . . ?
N3 C7 N4 107.40(17) . . ?
N3 C7 C8 131.84(19) . . ?
N4 C7 C8 120.8(2) . . ?
C14 C13 C6 120.3(2) . . ?
C14 C13 H13 119.9 . . ?
C6 C13 H13 119.9 . . ?
C10 C11 N4 118.8(2) . . ?
C10 C11 H11 120.6 . . ?
N4 C11 H11 120.6 . . ?
C9 C8 C7 117.7(2) . . ?
C9 C8 H8 121.2 . . ?
C7 C8 H8 121.2 . . ?
C11 C10 C9 120.4(2) . . ?
C11 C10 H10 119.8 . . ?
C9 C10 H10 119.8 . . ?
C16 C17 C6 120.0(2) . . ?
C16 C17 H17 120.0 . . ?
C6 C17 H17 120.0 . . ?
C15 C14 C13 120.1(2) . . ?
C15 C14 H14 119.9 . . ?
C13 C14 H14 119.9 . . ?
C8 C9 C10 121.1(2) . . ?
C8 C9 H9 119.5 . . ?
C10 C9 H9 119.5 . . ?
C14 C15 C16 120.4(3) . . ?
C14 C15 H15 119.8 . . ?
C16 C15 H15 119.8 . . ?
C15 C16 C17 120.3(3) . . ?
C15 C16 H16 119.9 . . ?
C17 C16 H16 119.9 . . ?
H57 O4 H58 70(3) . . ?

loop_
_geom_bond_atom_site_label_1
_geom_bond_atom_site_label_2
_geom_bond_distance
_geom_bond_site_symmetry_2
_geom_bond_publ_flag
O2 C2 1.236(2) . ?
O3 C3 1.254(2) . ?
O1 C1 1.230(2) . ?
N1 C2 1.349(2) . ?
N1 C1 1.392(2) . ?
N1 H1 0.8600 . ?
N4 C7 1.365(2) . ?
N4 C11 1.374(3) . ?
N4 C5 1.401(2) . ?
N2 C2 1.357(2) . ?
N2 C3 1.389(2) . ?
N2 H2 0.8600 . ?
O6 H52 0.88(4) . ?
O6 H53 1.01(4) . ?
N3 C7 1.330(3) . ?
N3 C12 1.382(2) . ?
N3 H3 0.8600 . ?
O5 H50 0.86(4) . ?
O5 H51 0.83(4) . ?
C3 C4 1.398(2) . ?
C4 C1 1.420(2) . ?
C4 C5 1.455(2) . ?
C5 C12 1.368(3) . ?
C12 C6 1.463(3) . ?
C6 C17 1.389(3) . ?
C6 C13 1.392(3) . ?
C7 C8 1.401(3) . ?
C13 C14 1.381(4) . ?
C13 H13 0.9300 . ?
C11 C10 1.356(3) . ?
C11 H11 0.9300 . ?
C8 C9 1.357(4) . ?
C8 H8 0.9300 . ?
C10 C9 1.406(4) . ?
C10 H10 0.9300 . ?
C17 C16 1.378(4) . ?
C17 H17 0.9300 . ?
C14 C15 1.362(4) . ?
C14 H14 0.9300 . ?
C9 H9 0.9300 . ?
C15 C16 1.376(5) . ?
C15 H15 0.9300 . ?
C16 H16 0.9300 . ?
O4 H57 1.30(4) . ?
O4 H58 0.85(2) . ?
